data_7711335
loop_
_publ_author_name
'Ghosh, Dipankar'
'Damodaran, Krishna K.'

_publ_section_title
;
 Analysing the Role of Anions in the Synthesis of Catalytic Active
 Urea-based MOF
;
_journal_name_full 'Dalton Transactions'
_journal_paper_doi 10.1039/D2DT02421G
_journal_year 2022
_chemical_formula_moiety '[C15 H10 Cu N2 O5] [C9 H24 N3 O3]'
_chemical_formula_sum 'C24 H34 Cu N5 O8'
_chemical_formula_weight 584.10
_chemical_properties_physical Air-sensitive,Moisture-sensitive
_space_group_crystal_system tetragonal
_space_group_IT_number 124
_space_group_name_Hall '-P 4 2c'
_space_group_name_H-M_alt 'P 4/m c c'
_atom_sites_solution_hydrogens geom
_audit_creation_method SHELXL-2014/7
_audit_update_record
;
2022-09-08 deposited with the CCDC.	2022-09-26 downloaded from the CCDC.
;
_cell_angle_alpha 90
_cell_angle_beta 90
_cell_angle_gamma 90
_cell_formula_units_Z 8
_cell_length_a 15.2686(3)
_cell_length_b 15.2686(3)
_cell_length_c 29.2342(6)
_cell_measurement_reflns_used 9108
_cell_measurement_temperature 250(2)
_cell_measurement_theta_max 66.55
_cell_measurement_theta_min 2.89
_cell_volume 6815.4(2)
_computing_cell_refinement 'SAINT V8.35A (Bruker, 2016)'
_computing_data_collection 'SAINT V8.35A (Bruker, 2016)'
_computing_data_reduction 'SAINT V8.35A (Bruker, 2016)'
_computing_molecular_graphics 'MERCURY CSD 4.2.0'
_computing_publication_material 'MERCURY CSD 4.2.0'
_computing_structure_refinement 'SHELXL-2014/7 (Sheldrick, 2014)'
_computing_structure_solution 'SAINT V8.35A (Bruker, 2016)'
_diffrn_ambient_temperature 250(2)
_diffrn_measured_fraction_theta_full 0.995
_diffrn_measured_fraction_theta_max 0.995
_diffrn_measurement_device_type 'Bruker APEX-II CCD'
_diffrn_measurement_method '\f and \w scans'
_diffrn_radiation_type CuK\a
_diffrn_radiation_wavelength 1.54178
_diffrn_reflns_av_R_equivalents 0.0735
_diffrn_reflns_av_unetI/netI 0.0286
_diffrn_reflns_Laue_measured_fraction_full 0.995
_diffrn_reflns_Laue_measured_fraction_max 0.995
_diffrn_reflns_limit_h_max 14
_diffrn_reflns_limit_h_min -18
_diffrn_reflns_limit_k_max 18
_diffrn_reflns_limit_k_min -17
_diffrn_reflns_limit_l_max 32
_diffrn_reflns_limit_l_min -34
_diffrn_reflns_number 37664
_diffrn_reflns_point_group_measured_fraction_full 0.995
_diffrn_reflns_point_group_measured_fraction_max 0.995
_diffrn_reflns_theta_full 66.614
_diffrn_reflns_theta_max 66.614
_diffrn_reflns_theta_min 2.894
_exptl_absorpt_coefficient_mu 1.285
_exptl_absorpt_correction_T_max 0.7528
_exptl_absorpt_correction_T_min 0.6339
_exptl_absorpt_correction_type multi-scan
_exptl_absorpt_process_details
'SADABS-2016/2 (Bruker,2016/2) was used for absorption correction. wR2(int) was 0.0966 before and 0.0599 after correction. The Ratio of minimum to maximum transmission is 0.8421. The \l/2 correction factor is Not present.'
_exptl_crystal_colour green
_exptl_crystal_density_diffrn 1.139
_exptl_crystal_description needle
_exptl_crystal_F_000 2448
_exptl_crystal_size_max 0.130
_exptl_crystal_size_mid 0.070
_exptl_crystal_size_min 0.040
_refine_diff_density_max 0.436
_refine_diff_density_min -0.992
_refine_diff_density_rms 0.085
_refine_ls_extinction_method none
_refine_ls_goodness_of_fit_ref 1.099
_refine_ls_hydrogen_treatment constr
_refine_ls_matrix_type full
_refine_ls_number_parameters 107
_refine_ls_number_reflns 3094
_refine_ls_number_restraints 0
_refine_ls_restrained_S_all 1.099
_refine_ls_R_factor_all 0.1000
_refine_ls_R_factor_gt 0.0767
_refine_ls_shift/su_max 0.000
_refine_ls_shift/su_mean 0.000
_refine_ls_structure_factor_coef Fsqd
_refine_ls_weighting_details 'w=1/[\s^2^(Fo^2^)+(0.1753P)^2^+3.9652P] where P=(Fo^2^+2Fc^2^)/3'
_refine_ls_weighting_scheme calc
_refine_ls_wR_factor_gt 0.2625
_refine_ls_wR_factor_ref 0.2821
_reflns_Friedel_coverage 0.000
_reflns_number_gt 2175
_reflns_number_total 3094
_reflns_threshold_expression 'I > 2\s(I)'
_cod_data_source_file d2dt02421g2.cif
_cod_data_source_block cu_kk_dg_hi_101_b4_0m_a_sq
_cod_original_cell_volume 6815.4(3)
_cod_database_code 7711335
_shelx_shelxl_version_number 2014/7
_shelx_space_group_comment
;
The symmetry employed for this shelxl refinement is uniquely defined
by the following loop, which should always be used as a source of
symmetry information in preference to the above space-group names.
They are only intended as comments.
;
_shelx_estimated_absorpt_t_min 0.851
_shelx_estimated_absorpt_t_max 0.950

loop_
_space_group_symop_operation_xyz
'x, y, z'
'-x, -y, z'
'-y, x, z'
'y, -x, z'
'-x, y, -z+1/2'
'x, -y, -z+1/2'
'y, x, -z+1/2'
'-y, -x, -z+1/2'
'-x, -y, -z'
'x, y, -z'
'y, -x, -z'
'-y, x, -z'
'x, -y, z-1/2'
'-x, y, z-1/2'
'-y, -x, z-1/2'
'y, x, z-1/2'

loop_
_atom_site_label
_atom_site_type_symbol
_atom_site_fract_x
_atom_site_fract_y
_atom_site_fract_z
_atom_site_U_iso_or_equiv
_atom_site_adp_type
_atom_site_occupancy
_atom_site_site_symmetry_order
_atom_site_calc_flag
_atom_site_refinement_flags_posn
_atom_site_refinement_flags_adp
_atom_site_refinement_flags_occupancy
_atom_site_disorder_assembly
_atom_site_disorder_group
O1 O 0.5230(3) 0.1117(3) 0.54716(12) 0.0800(10) Uani 1 1 d . . . . .
Cu1 Cu 0.57633(6) 0.03879(6) 0.5000 0.0575(4) Uani 1 2 d S T P . .
C2 C 0.4467(4) 0.0987(4) 0.56274(19) 0.0783(16) Uani 1 1 d . . . . .
O3 O 0.3918(3) 0.0431(3) 0.54821(13) 0.0820(11) Uani 1 1 d . . . . .
C4 C 0.4202(4) 0.1539(4) 0.60293(19) 0.0877(17) Uani 1 1 d . . . . .
C5 C 0.3464(5) 0.1364(5) 0.6271(2) 0.104(2) Uani 1 1 d . . . . .
H5 H 0.3101 0.0902 0.6175 0.124 Uiso 1 1 calc R U . . .
C6 C 0.3223(5) 0.1844(5) 0.6656(2) 0.109(2) Uani 1 1 d . . . . .
H6 H 0.2709 0.1709 0.6818 0.130 Uiso 1 1 calc R U . . .
C7 C 0.3758(4) 0.2522(4) 0.6795(2) 0.095(2) Uani 1 1 d . . . . .
C8 C 0.4504(5) 0.2721(5) 0.6545(2) 0.122(3) Uani 1 1 d . . . . .
H8 H 0.4853 0.3201 0.6631 0.146 Uiso 1 1 calc R U . . .
C9 C 0.4738(5) 0.2217(5) 0.6168(2) 0.110(2) Uani 1 1 d . . . . .
H9 H 0.5259 0.2337 0.6008 0.131 Uiso 1 1 calc R U . . .
N10 N 0.3596(4) 0.3050(4) 0.71744(18) 0.113(2) Uani 1 1 d . . . . .
H10 H 0.3947 0.3494 0.7207 0.136 Uiso 1 1 calc R U . . .
C11 C 0.2968(5) 0.2968(5) 0.7500 0.111(3) Uani 1 2 d S T P . .
O12 O 0.2430(3) 0.2430(3) 0.7500 0.141(3) Uani 1 2 d S T P . .

loop_
_atom_site_aniso_label
_atom_site_aniso_U_11
_atom_site_aniso_U_22
_atom_site_aniso_U_33
_atom_site_aniso_U_23
_atom_site_aniso_U_13
_atom_site_aniso_U_12
O1 0.093(3) 0.088(2) 0.060(2) -0.0198(18) 0.0145(19) 0.009(2)
Cu1 0.0741(7) 0.0640(6) 0.0345(5) 0.000 0.000 0.0107(4)
C2 0.102(4) 0.080(4) 0.053(3) -0.010(3) 0.007(3) 0.014(3)
O3 0.096(3) 0.089(3) 0.061(2) -0.0228(18) 0.0099(19) 0.008(2)
C4 0.098(4) 0.098(4) 0.067(3) -0.030(3) 0.025(3) -0.006(3)
C5 0.117(5) 0.107(5) 0.087(4) -0.048(4) 0.026(4) -0.025(4)
C6 0.109(5) 0.117(5) 0.099(5) -0.040(4) 0.046(4) -0.020(4)
C7 0.101(4) 0.108(5) 0.077(4) -0.038(3) 0.029(3) -0.012(4)
C8 0.129(6) 0.137(6) 0.099(5) -0.067(5) 0.060(4) -0.043(5)
C9 0.113(5) 0.118(5) 0.097(4) -0.050(4) 0.043(4) -0.027(4)
N10 0.123(4) 0.121(4) 0.095(3) -0.061(3) 0.056(3) -0.032(3)
C11 0.122(5) 0.122(5) 0.090(6) -0.047(5) 0.047(5) -0.029(6)
O12 0.143(4) 0.143(4) 0.136(6) -0.075(4) 0.075(4) -0.053(5)

loop_
_atom_type_symbol
_atom_type_description
_atom_type_scat_dispersion_real
_atom_type_scat_dispersion_imag
_atom_type_scat_source
C C 0.0181 0.0091 'International Tables Vol C Tables 4.2.6.8 and 6.1.1.4'
H H 0.0000 0.0000 'International Tables Vol C Tables 4.2.6.8 and 6.1.1.4'
Cu Cu -1.9646 0.5888 'International Tables Vol C Tables 4.2.6.8 and 6.1.1.4'
N N 0.0311 0.0180 'International Tables Vol C Tables 4.2.6.8 and 6.1.1.4'
O O 0.0492 0.0322 'International Tables Vol C Tables 4.2.6.8 and 6.1.1.4'

loop_
_geom_angle_atom_site_label_1
_geom_angle_atom_site_label_2
_geom_angle_atom_site_label_3
_geom_angle
_geom_angle_site_symmetry_1
_geom_angle_site_symmetry_3
_geom_angle_publ_flag
C2 O1 Cu1 123.3(4) . . ?
O3 Cu1 O3 92.8(3) 9_656 2_655 ?
O3 Cu1 O1 87.64(18) 9_656 10_556 ?
O3 Cu1 O1 169.50(19) 2_655 10_556 ?
O3 Cu1 O1 169.50(19) 9_656 . ?
O3 Cu1 O1 87.64(18) 2_655 . ?
O1 Cu1 O1 90.0(2) 10_556 . ?
O3 Cu1 Cu1 86.10(14) 9_656 9_656 ?
O3 Cu1 Cu1 86.10(14) 2_655 9_656 ?
O1 Cu1 Cu1 83.47(13) 10_556 9_656 ?
O1 Cu1 Cu1 83.46(13) . 9_656 ?
O1 C2 O3 126.3(5) . . ?
O1 C2 C4 116.2(6) . . ?
O3 C2 C4 117.4(6) . . ?
C2 O3 Cu1 120.6(4) . 9_656 ?
C5 C4 C9 119.1(5) . . ?
C5 C4 C2 121.4(6) . . ?
C9 C4 C2 119.4(5) . . ?
C4 C5 C6 122.5(6) . . ?
C4 C5 H5 118.8 . . ?
C6 C5 H5 118.8 . . ?
C7 C6 C5 118.5(6) . . ?
C7 C6 H6 120.8 . . ?
C5 C6 H6 120.8 . . ?
C6 C7 C8 119.8(5) . . ?
C6 C7 N10 124.3(5) . . ?
C8 C7 N10 115.9(5) . . ?
C7 C8 C9 120.4(6) . . ?
C7 C8 H8 119.8 . . ?
C9 C8 H8 119.8 . . ?
C4 C9 C8 119.7(6) . . ?
C4 C9 H9 120.1 . . ?
C8 C9 H9 120.1 . . ?
C11 N10 C7 129.1(6) . . ?
C11 N10 H10 115.5 . . ?
C7 N10 H10 115.5 . . ?
O12 C11 N10 124.4(4) . 7_556 ?
O12 C11 N10 124.4(4) . . ?
N10 C11 N10 111.2(9) 7_556 . ?

loop_
_geom_bond_atom_site_label_1
_geom_bond_atom_site_label_2
_geom_bond_distance
_geom_bond_site_symmetry_2
_geom_bond_publ_flag
O1 C2 1.266(7) . ?
O1 Cu1 1.950(3) . ?
Cu1 O3 1.945(4) 9_656 ?
Cu1 O3 1.945(4) 2_655 ?
Cu1 O1 1.950(3) 10_556 ?
Cu1 Cu1 2.6146(19) 9_656 ?
C2 O3 1.267(7) . ?
C2 C4 1.500(7) . ?
O3 Cu1 1.946(4) 9_656 ?
C4 C5 1.357(9) . ?
C4 C9 1.380(9) . ?
C5 C6 1.393(8) . ?
C5 H5 0.9400 . ?
C6 C7 1.378(9) . ?
C6 H6 0.9400 . ?
C7 C8 1.387(9) . ?
C7 N10 1.394(7) . ?
C8 C9 1.391(8) . ?
C8 H8 0.9400 . ?
C9 H9 0.9400 . ?
N10 C11 1.357(8) . ?
N10 H10 0.8700 . ?
C11 O12 1.161(11) . ?
C11 N10 1.357(8) 7_556 ?
